data_7123848
loop_
_publ_author_name
'Meng, Yan-Yu'
'Si, Xiao-Ju'
'Song, Yuan-Yuan'
'Zhou, Hui-Min'
'Xu, Fen'

_publ_section_title
;
 Palladium-Catalyzed Decarbonylative Annulation of Phthalimides with
 Arynes: Direct Construction of Phenanthridinones
;
_journal_name_full 'Chemical Communications'
_journal_paper_doi 10.1039/C9CC04868E
_journal_year 2019
_chemical_formula_moiety '0.06(C23 H14 N2 O2)'
_chemical_formula_sum 'C1.42 H0.86 N0.12 O0.12'
_chemical_formula_weight 21.56
_space_group_crystal_system monoclinic
_space_group_IT_number 14
_space_group_name_Hall '-P 2ybc'
_space_group_name_H-M_alt 'P 1 21/c 1'
_symmetry_space_group_name_Hall '-P 2ybc'
_symmetry_space_group_name_H-M 'P 1 21/c 1'
_atom_sites_solution_hydrogens geom
_atom_sites_solution_primary dual
_audit_creation_date 2019-03-21
_audit_creation_method
;
Olex2 1.2
(compiled 2018.05.29 svn.r3508 for OlexSys, GUI svn.r5506)
;
_audit_update_record
;
2019-06-20 deposited with the CCDC.    2019-07-15 downloaded from the CCDC.
;
_cell_angle_alpha 90
_cell_angle_beta 104.908(12)
_cell_angle_gamma 90
_cell_formula_units_Z 65
_cell_length_a 13.7590(17)
_cell_length_b 9.4936(8)
_cell_length_c 13.7713(15)
_cell_measurement_reflns_used 1736
_cell_measurement_temperature 294(2)
_cell_measurement_theta_max 28.8590
_cell_measurement_theta_min 4.2950
_cell_volume 1738.3(3)
_computing_cell_refinement 'CrysAlisPro 1.171.38.46 (Rigaku OD, 2015)'
_computing_data_collection 'CrysAlisPro 1.171.38.46 (Rigaku OD, 2015)'
_computing_data_reduction 'CrysAlisPro 1.171.38.46 (Rigaku OD, 2015)'
_computing_molecular_graphics 'Olex2 (Dolomanov et al., 2009)'
_computing_publication_material 'Olex2 (Dolomanov et al., 2009)'
_computing_structure_refinement 'ShelXL (Sheldrick, 2015)'
_computing_structure_solution 'ShelXT (Sheldrick, 2015)'
_diffrn_ambient_temperature 294(2)
_diffrn_detector 'CCD plate'
_diffrn_detector_area_resol_mean 10.6062
_diffrn_detector_type AtlasS2
_diffrn_measured_fraction_theta_full 0.882
_diffrn_measured_fraction_theta_max 0.705
_diffrn_measurement_details
;
List of Runs (angles in degrees, time in seconds):

  # Type    Start    End  Width  t~exp~   \w     \q     \k     \f   Frames
#--------------------------------------------------------------------------
  1  \w     54.00  95.00   1.00  233.43    --   11.85-178.00 -60.00   41
  2  \w      2.00  62.00   1.00  233.43    --  -12.09  77.00  60.00   60
  3  \w    -36.00  -4.00   1.00  233.43    --  -12.09  77.00  60.00   32
;
_diffrn_measurement_device 'four-circle diffractometer'
_diffrn_measurement_device_type 'SuperNova, Dual, Cu at zero, AtlasS2'
_diffrn_measurement_method '\w scans'
_diffrn_orient_matrix_type 'CrysAlisPro convention (1999,Acta A55,543-557)'
_diffrn_orient_matrix_UB_11 0.0219118000
_diffrn_orient_matrix_UB_12 0.0545168000
_diffrn_orient_matrix_UB_13 0.0337800000
_diffrn_orient_matrix_UB_21 0.0086990000
_diffrn_orient_matrix_UB_22 -0.0484688000
_diffrn_orient_matrix_UB_23 0.0405174000
_diffrn_orient_matrix_UB_31 0.0478340000
_diffrn_orient_matrix_UB_32 -0.0161533000
_diffrn_orient_matrix_UB_33 -0.0076306000
_diffrn_radiation_monochromator mirror
_diffrn_radiation_probe x-ray
_diffrn_radiation_type MoK\a
_diffrn_radiation_wavelength 0.71073
_diffrn_reflns_av_R_equivalents 0.0189
_diffrn_reflns_av_unetI/netI 0.0374
_diffrn_reflns_Laue_measured_fraction_full 0.882
_diffrn_reflns_Laue_measured_fraction_max 0.705
_diffrn_reflns_limit_h_max 16
_diffrn_reflns_limit_h_min -12
_diffrn_reflns_limit_k_max 8
_diffrn_reflns_limit_k_min -12
_diffrn_reflns_limit_l_max 18
_diffrn_reflns_limit_l_min -18
_diffrn_reflns_number 5862
_diffrn_reflns_point_group_measured_fraction_full 0.882
_diffrn_reflns_point_group_measured_fraction_max 0.705
_diffrn_reflns_theta_full 25.242
_diffrn_reflns_theta_max 29.846
_diffrn_reflns_theta_min 3.732
_diffrn_source 'micro-focus sealed X-ray tube'
_diffrn_source_type 'SuperNova (Mo) X-ray Source'
_exptl_absorpt_coefficient_mu 0.087
_exptl_absorpt_correction_T_max 1.00000
_exptl_absorpt_correction_T_min 0.89616
_exptl_absorpt_correction_type multi-scan
_exptl_absorpt_process_details
;
CrysAlisPro 1.171.38.46 (Rigaku Oxford Diffraction, 2015)
Empirical absorption correction using spherical harmonics,
 implemented in SCALE3 ABSPACK scaling algorithm.
;
_exptl_crystal_colour colorless
_exptl_crystal_density_diffrn 1.339
_exptl_crystal_description prism
_exptl_crystal_F_000 728
_exptl_crystal_size_max 0.26
_exptl_crystal_size_mid 0.24
_exptl_crystal_size_min 0.24
_refine_diff_density_max 0.173
_refine_diff_density_min -0.195
_refine_diff_density_rms 0.035
_refine_ls_extinction_method none
_refine_ls_goodness_of_fit_ref 1.030
_refine_ls_hydrogen_treatment constr
_refine_ls_matrix_type full
_refine_ls_number_parameters 244
_refine_ls_number_reflns 3530
_refine_ls_number_restraints 0
_refine_ls_restrained_S_all 1.030
_refine_ls_R_factor_all 0.0858
_refine_ls_R_factor_gt 0.0533
_refine_ls_shift/su_max 0.006
_refine_ls_shift/su_mean 0.001
_refine_ls_structure_factor_coef Fsqd
_refine_ls_weighting_details 'w=1/[\s^2^(Fo^2^)+(0.0518P)^2^+0.5568P] where P=(Fo^2^+2Fc^2^)/3'
_refine_ls_weighting_scheme calc
_refine_ls_wR_factor_gt 0.1251
_refine_ls_wR_factor_ref 0.1406
_reflns_Friedel_coverage 0.000
_reflns_number_gt 2317
_reflns_number_total 3530
_reflns_threshold_expression 'I > 2\s(I)'
_cod_data_source_file c9cc04868e2.cif
_cod_data_source_block sxj-s-459-tm2
_cod_database_code 7123848
_shelx_shelxl_version_number 2018/1
_chemical_oxdiff_formula 'C H O N'
_shelx_space_group_comment
;
The symmetry employed for this shelxl refinement is uniquely defined
by the following loop, which should always be used as a source of
symmetry information in preference to the above space-group names.
They are only intended as comments.
;
_shelx_estimated_absorpt_t_max 0.979
_shelx_estimated_absorpt_t_min 0.978
_reflns_odcompleteness_completeness 85.74
_reflns_odcompleteness_iscentric 1
_reflns_odcompleteness_theta 26.32
_olex2_refinement_description
;
1. Fixed Uiso
 At 1.2 times of:
  All C(H) groups
2.a Aromatic/amide H refined with riding coordinates:
 C2(H2), C3(H3), C4(H4), C6(H6), C7(H7), C8(H8), C14(H14), C16(H16), C17(H17),
 C19(H19), C20(H20), C21(H21), C22(H22), C23(H23)
;
_olex2_submission_special_instructions 'No special instructions were received'
_oxdiff_exptl_absorpt_empirical_details
;
Empirical correction (ABSPACK) includes:
- Absorption correction using spherical harmonics
- Frame scaling
;
_oxdiff_exptl_absorpt_empirical_full_max 1.165
_oxdiff_exptl_absorpt_empirical_full_min 0.860

loop_
_space_group_symop_operation_xyz
'x, y, z'
'-x, y+1/2, -z+1/2'
'-x, -y, -z'
'x, -y-1/2, z-1/2'

loop_
_atom_site_label
_atom_site_type_symbol
_atom_site_fract_x
_atom_site_fract_y
_atom_site_fract_z
_atom_site_U_iso_or_equiv
_atom_site_adp_type
_atom_site_occupancy
_atom_site_site_symmetry_order
_atom_site_calc_flag
_atom_site_refinement_flags_posn
C1 C 0.23982(15) 0.2446(2) 0.28030(15) 0.0391(5) Uani 1 1 d .
C2 C 0.25680(17) 0.2951(3) 0.19441(17) 0.0542(6) Uani 1 1 d .
H2 H 0.314151 0.348443 0.197203 0.065 Uiso 1 1 calc R
C3 C 0.1893(2) 0.2684(3) 0.10142(17) 0.0629(7) Uani 1 1 d .
H3 H 0.202059 0.303535 0.042874 0.075 Uiso 1 1 calc R
C4 C 0.10554(19) 0.1913(3) 0.09664(16) 0.0587(7) Uani 1 1 d .
H4 H 0.061225 0.173748 0.034429 0.070 Uiso 1 1 calc R
C5 C 0.08410(16) 0.1371(2) 0.18419(16) 0.0461(5) Uani 1 1 d .
C6 C -0.00311(18) 0.0616(3) 0.1850(2) 0.0656(7) Uani 1 1 d .
H6 H -0.050883 0.043141 0.125034 0.079 Uiso 1 1 calc R
C7 C -0.0176(2) 0.0159(3) 0.2723(2) 0.0790(9) Uani 1 1 d .
H7 H -0.075484 -0.034132 0.273278 0.095 Uiso 1 1 calc R
C8 C 0.0550(2) 0.0440(3) 0.3622(2) 0.0773(9) Uani 1 1 d .
H8 H 0.043812 0.010375 0.421854 0.093 Uiso 1 1 calc R
C9 C 0.15331(15) 0.1630(2) 0.27905(14) 0.0401(5) Uani 1 1 d .
C10 C 0.38351(15) 0.1957(2) 0.43074(15) 0.0414(5) Uani 1 1 d .
C11 C 0.29829(16) 0.4078(2) 0.42475(16) 0.0448(5) Uani 1 1 d .
C12 C 0.37978(15) 0.4041(2) 0.51954(15) 0.0403(5) Uani 1 1 d .
C13 C 0.43142(14) 0.2783(2) 0.52251(15) 0.0376(5) Uani 1 1 d .
C14 C 0.51273(15) 0.2470(2) 0.60197(15) 0.0415(5) Uani 1 1 d .
H14 H 0.547076 0.162295 0.603911 0.050 Uiso 1 1 calc R
C15 C 0.54233(15) 0.3457(2) 0.67957(15) 0.0399(5) Uani 1 1 d .
C16 C 0.48770(17) 0.4703(2) 0.67492(17) 0.0496(6) Uani 1 1 d .
H16 H 0.506532 0.534835 0.727229 0.060 Uiso 1 1 calc R
C17 C 0.40628(17) 0.5013(2) 0.59491(17) 0.0522(6) Uani 1 1 d .
H17 H 0.370925 0.585220 0.592596 0.063 Uiso 1 1 calc R
C18 C 0.63137(16) 0.3203(2) 0.76602(15) 0.0437(5) Uani 1 1 d .
C19 C 0.63566(18) 0.3747(2) 0.86107(16) 0.0511(6) Uani 1 1 d .
H19 H 0.580973 0.424316 0.871547 0.061 Uiso 1 1 calc R
C20 C 0.7201(2) 0.3558(3) 0.94001(18) 0.0621(7) Uani 1 1 d .
H20 H 0.722278 0.393400 1.002913 0.074 Uiso 1 1 calc R
C21 C 0.8007(2) 0.2812(3) 0.9251(2) 0.0725(8) Uani 1 1 d .
H21 H 0.857505 0.267782 0.978033 0.087 Uiso 1 1 calc R
C22 C 0.7974(2) 0.2267(3) 0.8324(2) 0.0758(9) Uani 1 1 d .
H22 H 0.852187 0.176395 0.822703 0.091 Uiso 1 1 calc R
C23 C 0.71363(18) 0.2457(3) 0.75273(19) 0.0606(7) Uani 1 1 d .
H23 H 0.712444 0.208232 0.690039 0.073 Uiso 1 1 calc R
N1 N 0.13867(15) 0.1159(2) 0.36692(13) 0.0571(5) Uani 1 1 d .
N2 N 0.30659(12) 0.28113(17) 0.37521(12) 0.0410(4) Uani 1 1 d .
O1 O 0.23607(13) 0.49713(17) 0.39447(13) 0.0674(5) Uani 1 1 d .
O2 O 0.40256(12) 0.07957(16) 0.40600(12) 0.0615(5) Uani 1 1 d .

loop_
_atom_site_aniso_label
_atom_site_aniso_U_11
_atom_site_aniso_U_22
_atom_site_aniso_U_33
_atom_site_aniso_U_23
_atom_site_aniso_U_13
_atom_site_aniso_U_12
C1 0.0341(12) 0.0424(11) 0.0365(10) -0.0011(9) 0.0015(8) 0.0036(9)
C2 0.0436(14) 0.0675(15) 0.0513(13) 0.0096(12) 0.0117(10) -0.0012(11)
C3 0.0640(18) 0.0890(19) 0.0359(12) 0.0102(12) 0.0131(11) 0.0086(15)
C4 0.0572(16) 0.0774(17) 0.0326(11) -0.0072(11) -0.0041(10) 0.0086(13)
C5 0.0405(13) 0.0516(12) 0.0401(11) -0.0070(10) -0.0009(9) 0.0019(10)
C6 0.0461(15) 0.0722(17) 0.0660(17) -0.0127(14) -0.0083(12) -0.0100(13)
C7 0.0542(17) 0.090(2) 0.086(2) 0.0020(18) 0.0061(15) -0.0270(15)
C8 0.0665(19) 0.097(2) 0.0660(17) 0.0179(16) 0.0131(14) -0.0237(16)
C9 0.0374(12) 0.0452(11) 0.0339(10) -0.0019(9) 0.0023(8) 0.0026(9)
C10 0.0360(12) 0.0399(11) 0.0439(11) -0.0009(9) 0.0024(9) 0.0025(9)
C11 0.0359(12) 0.0433(11) 0.0480(12) 0.0000(10) -0.0021(9) 0.0044(9)
C12 0.0362(12) 0.0371(10) 0.0426(11) -0.0018(9) 0.0007(9) 0.0033(9)
C13 0.0338(11) 0.0334(10) 0.0417(10) -0.0009(8) 0.0026(8) 0.0006(8)
C14 0.0395(12) 0.0337(10) 0.0460(11) 0.0010(9) 0.0014(9) 0.0068(9)
C15 0.0365(12) 0.0382(10) 0.0402(10) 0.0013(9) 0.0014(9) -0.0001(9)
C16 0.0504(13) 0.0417(11) 0.0478(12) -0.0109(10) -0.0039(10) 0.0041(10)
C17 0.0494(14) 0.0407(11) 0.0566(13) -0.0070(10) -0.0044(11) 0.0126(10)
C18 0.0406(12) 0.0385(11) 0.0441(11) 0.0052(9) -0.0034(9) -0.0028(9)
C19 0.0535(14) 0.0441(12) 0.0483(13) 0.0022(10) -0.0003(11) -0.0038(10)
C20 0.0675(18) 0.0564(14) 0.0476(13) 0.0023(12) -0.0119(12) -0.0097(13)
C21 0.0590(17) 0.0684(17) 0.0685(17) 0.0066(14) -0.0231(13) -0.0022(14)
C22 0.0481(16) 0.0800(19) 0.085(2) 0.0039(16) -0.0084(14) 0.0171(14)
C23 0.0498(15) 0.0671(16) 0.0574(14) -0.0024(13) 0.0002(11) 0.0113(12)
N1 0.0552(13) 0.0734(14) 0.0392(10) 0.0061(10) 0.0058(9) -0.0110(10)
N2 0.0344(10) 0.0413(9) 0.0401(9) -0.0038(8) -0.0036(7) 0.0022(7)
O1 0.0583(11) 0.0580(10) 0.0677(11) -0.0071(9) -0.0165(8) 0.0243(8)
O2 0.0636(11) 0.0463(9) 0.0619(10) -0.0161(8) -0.0070(8) 0.0152(8)

loop_
_atom_type_symbol
_atom_type_description
_atom_type_scat_dispersion_real
_atom_type_scat_dispersion_imag
_atom_type_scat_source
C C 0.0033 0.0016 'International Tables Vol C Tables 4.2.6.8 and 6.1.1.4'
H H 0.0000 0.0000 'International Tables Vol C Tables 4.2.6.8 and 6.1.1.4'
N N 0.0061 0.0033 'International Tables Vol C Tables 4.2.6.8 and 6.1.1.4'
O O 0.0106 0.0060 'International Tables Vol C Tables 4.2.6.8 and 6.1.1.4'

loop_
_geom_angle_atom_site_label_1
_geom_angle_atom_site_label_2
_geom_angle_atom_site_label_3
_geom_angle
C2 C1 C9 121.17(19)
C2 C1 N2 119.84(19)
C9 C1 N2 118.87(18)
C1 C2 H2 119.5
C1 C2 C3 120.9(2)
C3 C2 H2 119.5
C2 C3 H3 120.0
C4 C3 C2 120.0(2)
C4 C3 H3 120.0
C3 C4 H4 119.4
C3 C4 C5 121.3(2)
C5 C4 H4 119.4
C4 C5 C9 118.9(2)
C6 C5 C4 124.2(2)
C6 C5 C9 116.9(2)
C5 C6 H6 120.1
C7 C6 C5 119.9(2)
C7 C6 H6 120.1
C6 C7 H7 120.2
C6 C7 C8 119.6(3)
C8 C7 H7 120.2
C7 C8 H8 118.2
N1 C8 C7 123.6(3)
N1 C8 H8 118.2
C1 C9 C5 117.8(2)
N1 C9 C1 119.20(17)
N1 C9 C5 123.0(2)
N2 C10 C13 105.46(16)
O2 C10 C13 129.95(18)
O2 C10 N2 124.59(18)
N2 C11 C12 105.66(16)
O1 C11 C12 129.1(2)
O1 C11 N2 125.24(19)
C13 C12 C11 108.15(17)
C17 C12 C11 130.17(18)
C17 C12 C13 121.68(18)
C12 C13 C10 108.51(16)
C14 C13 C10 130.58(18)
C14 C13 C12 120.91(18)
C13 C14 H14 120.7
C13 C14 C15 118.56(18)
C15 C14 H14 120.7
C14 C15 C18 121.27(18)
C16 C15 C14 119.01(18)
C16 C15 C18 119.72(18)
C15 C16 H16 118.9
C17 C16 C15 122.16(19)
C17 C16 H16 118.9
C12 C17 C16 117.66(19)
C12 C17 H17 121.2
C16 C17 H17 121.2
C19 C18 C15 121.2(2)
C23 C18 C15 120.5(2)
C23 C18 C19 118.3(2)
C18 C19 H19 119.5
C20 C19 C18 121.0(2)
C20 C19 H19 119.5
C19 C20 H20 120.1
C21 C20 C19 119.7(2)
C21 C20 H20 120.1
C20 C21 H21 120.0
C22 C21 C20 120.0(2)
C22 C21 H21 120.0
C21 C22 H22 119.6
C21 C22 C23 120.8(3)
C23 C22 H22 119.6
C18 C23 H23 119.9
C22 C23 C18 120.3(3)
C22 C23 H23 119.9
C8 N1 C9 117.0(2)
C10 N2 C1 125.23(17)
C10 N2 C11 112.17(16)
C11 N2 C1 122.56(16)

loop_
_geom_bond_atom_site_label_1
_geom_bond_atom_site_label_2
_geom_bond_distance
C1 C2 1.351(3)
C1 C9 1.416(3)
C1 N2 1.434(2)
C2 H2 0.9300
C2 C3 1.398(3)
C3 H3 0.9300
C3 C4 1.353(4)
C4 H4 0.9300
C4 C5 1.410(3)
C5 C6 1.400(3)
C5 C9 1.426(3)
C6 H6 0.9300
C6 C7 1.341(4)
C7 H7 0.9300
C7 C8 1.402(4)
C8 H8 0.9300
C8 N1 1.326(3)
C9 N1 1.353(3)
C10 C13 1.490(3)
C10 N2 1.395(2)
C10 O2 1.202(2)
C11 C12 1.486(3)
C11 N2 1.401(3)
C11 O1 1.201(2)
C12 C13 1.385(3)
C12 C17 1.366(3)
C13 C14 1.381(3)
C14 H14 0.9300
C14 C15 1.400(3)
C15 C16 1.395(3)
C15 C18 1.492(3)
C16 H16 0.9300
C16 C17 1.386(3)
C17 H17 0.9300
C18 C19 1.394(3)
C18 C23 1.387(3)
C19 H19 0.9300
C19 C20 1.383(3)
C20 H20 0.9300
C20 C21 1.376(4)
C21 H21 0.9300
C21 C22 1.367(4)
C22 H22 0.9300
C22 C23 1.383(3)
C23 H23 0.9300
